data_1507333
loop_
_publ_author_name
'Deaton, Kimberly R.'
'Gin, Mary S.'

_publ_section_exptl_refinement
; 
Systematic conditions suggested the unambiguous space group.   Structure 
was solved by direct methods (Sheldrick, 2000).  H atoms were included as 
riding idealized contributors.  H atom U's were assigned as 1.2 times Ueq 
of adjacent non-H atoms.  The space group choice was confirmed by 
successful convergence of the full-matrix least-squares refinement on 
F^2^ (Sheldrick, 2000).  The highest peaks in the final difference 
Fourier map were in the vicinity of atomc C1, C2, C3, and C8A; the final 
map had no other significant features.  A final analysis of variance between 
observed and calculated structure factors showed no dependence on amplitude 
or resolution. 
;
_publ_section_title
;
 Regioselective [2 + 2 + 2] cycloaddition of a nickel-benzyne complex with
 1,3-diynes.
;
_journal_issue 14
_journal_name_full 'Organic letters'
_journal_page_first 2477
_journal_page_last 2480
_journal_paper_doi 10.1021/ol034720x
_journal_volume 5
_journal_year 2003
_chemical_formula_moiety 'C38 H24'
_chemical_formula_sum 'C38 H24'
_chemical_formula_weight 480.57
_chemical_melting_point 499.1(10)
_space_group_IT_number 61
_symmetry_cell_setting orthorhombic
_symmetry_space_group_name_Hall '-P 2ac 2ab'
_symmetry_space_group_name_H-M 'P b c a'
_atom_sites_solution_hydrogens geom
_atom_sites_solution_primary direct
_atom_sites_solution_secondary difmap
_audit_creation_method SHELXL-97
_audit_update_record
; 
2002-08-20   text and data added, krd 
;
_cell_angle_alpha 90.00
_cell_angle_beta 90.00
_cell_angle_gamma 90.00
_cell_formula_units_Z 8
_cell_length_a 16.252(7)
_cell_length_b 15.611(7)
_cell_length_c 20.917(9)
_cell_measurement_reflns_used 978
_cell_measurement_temperature 193(2)
_cell_measurement_theta_max 25.47
_cell_measurement_theta_min 2.79
_cell_volume 5307(4)
_computing_cell_refinement 'SAINT V6 (Bruker, 2001)'
_computing_data_collection 'SMART V5 (Bruker, 2001)'
_computing_data_reduction 'SAINT V6 (Bruker, 2001)'
_computing_molecular_graphics 'SHELXTL V6 (Bruker, 2001)'
_computing_publication_material 'CIFTAB (Sheldrick, 2001)'
_computing_structure_refinement 'SHELXTL V6 (Bruker, 2001)'
_computing_structure_solution 'SHELXTL V6 (Bruker, 2001)'
_diffrn_ambient_temperature 193(2)
_diffrn_measured_fraction_theta_full 1.000
_diffrn_measured_fraction_theta_max 1.000
_diffrn_measurement_device 'Siemens Platform/CCD'
_diffrn_measurement_method 'profile data from \w scans'
_diffrn_radiation_monochromator graphite
_diffrn_radiation_source 'normal-focus sealed tube'
_diffrn_radiation_type MoK\a
_diffrn_radiation_wavelength 0.71073
_diffrn_radiation_wavelength_id p42sa
_diffrn_reflns_av_R_equivalents 0.0736
_diffrn_reflns_av_sigmaI/netI 0.0357
_diffrn_reflns_limit_h_max 19
_diffrn_reflns_limit_h_min -19
_diffrn_reflns_limit_k_max 18
_diffrn_reflns_limit_k_min -18
_diffrn_reflns_limit_l_max 25
_diffrn_reflns_limit_l_min -25
_diffrn_reflns_number 54707
_diffrn_reflns_theta_full 25.37
_diffrn_reflns_theta_max 25.37
_diffrn_reflns_theta_min 1.95
_diffrn_standards_decay_% 0.5
_diffrn_standards_interval_time 490
_diffrn_standards_number 168
_exptl_absorpt_coefficient_mu 0.068
_exptl_absorpt_correction_T_max 0.9910
_exptl_absorpt_correction_T_min 0.9754
_exptl_absorpt_correction_type integration
_exptl_absorpt_process_details '(Bruker, 2000)'
_exptl_crystal_colour colorless
_exptl_crystal_density_diffrn 1.203
_exptl_crystal_density_meas ?
_exptl_crystal_description prism
_exptl_crystal_F_000 2016
_exptl_crystal_id p42sa
_exptl_crystal_preparation
; 
The data crystal was mounted using oil (Parantone-N, Exxon) to a 
0.4 mm cryo-loop (Hampton Reserach) with the (-1 0 0) scattering 
planes roughly normal to the spindle axis. 
;
_exptl_crystal_size_max 0.46
_exptl_crystal_size_mid 0.36
_exptl_crystal_size_min 0.24
_refine_diff_density_max 0.148
_refine_diff_density_min -0.162
_refine_diff_density_rms 0.031
_refine_ls_extinction_method none
_refine_ls_goodness_of_fit_ref 1.027
_refine_ls_hydrogen_treatment noref
_refine_ls_matrix_type full
_refine_ls_number_parameters 343
_refine_ls_number_reflns 4873
_refine_ls_number_restraints 0
_refine_ls_restrained_S_all 1.027
_refine_ls_R_factor_all 0.0712
_refine_ls_R_factor_gt 0.0438
_refine_ls_shift/su_max 0.000
_refine_ls_shift/su_mean 0.000
_refine_ls_structure_factor_coef Fsqd
_refine_ls_weighting_details 'calc w=1/[\s^2^(Fo^2^)+(0.0625P)^2^+0.1137P] where P=(Fo^2^+2Fc^2^)/3'
_refine_ls_weighting_scheme calc
_refine_ls_wR_factor_gt 0.1014
_refine_ls_wR_factor_ref 0.1108
_reflns_number_gt 3406
_reflns_number_total 4873
_reflns_threshold_expression >2sigma(I)
_cod_data_source_file ol034720xsi20030430_080001.cif
_cod_data_source_block p42sa
_cod_depositor_comments
;
The following automatic conversions were performed:

'_chemical_melting_point' value '225 - 227 C' was changed to
'499.1(10)' - it was converted from degrees Celsius(C) to Kelvins(K),
the average value was taken and precision was
estimated.

'_symmetry_cell_setting' value 'Orthorhombic' changed to
'orthorhombic' according to
/home/saulius/struct/CIF-dictionaries/cif_core.dic dictionary named
'cif_core.dic' version 2.4.1 from 2010-06-29.

Automatic conversion script
Id: cif_fix_values 1715 2011-07-08 13:25:40Z adriana 

The following automatic conversions were performed:

'_exptl_crystal_density_meas' value 'not measured' was changed to '?'
- the value is perceived as not measured.

Automatic conversion script
Id: cif_fix_values 3008 2015-01-20 13:52:24Z robertas 
;
_cod_original_sg_symbol_Hall '-P 2ac 2ab '
_cod_original_sg_symbol_H-M 'P b c a '
_cod_database_code 1507333

loop_
_symmetry_equiv_pos_as_xyz
'x, y, z'
'-x+1/2, -y, z+1/2'
'-x, y+1/2, -z+1/2'
'x+1/2, -y+1/2, -z'
'-x, -y, -z'
'x-1/2, y, -z-1/2'
'x, -y-1/2, z-1/2'
'-x-1/2, y-1/2, z'

loop_
_atom_site_label
_atom_site_type_symbol
_atom_site_fract_x
_atom_site_fract_y
_atom_site_fract_z
_atom_site_U_iso_or_equiv
_atom_site_adp_type
_atom_site_occupancy
_atom_site_symmetry_multiplicity
_atom_site_calc_flag
_atom_site_refinement_flags
C1 C 0.01758(9) 0.83179(9) 0.48943(6) 0.0348(3) Uani 1 1 d .
C2 C 0.04686(9) 0.86235(9) 0.43149(6) 0.0347(3) Uani 1 1 d .
C3 C 0.00664(9) 0.83975(9) 0.37254(6) 0.0354(3) Uani 1 1 d .
C4A C -0.09436(8) 0.75716(9) 0.43186(6) 0.0353(3) Uani 1 1 d .
C4 C -0.06220(9) 0.78744(9) 0.37259(6) 0.0352(3) Uani 1 1 d .
C5 C -0.16582(9) 0.70519(10) 0.43391(7) 0.0421(4) Uani 1 1 d .
H5A H -0.1928 0.6906 0.3951 0.051 Uiso 1 1 calc R
C6 C -0.19673(10) 0.67571(10) 0.49029(7) 0.0460(4) Uani 1 1 d .
H6A H -0.2442 0.6402 0.4905 0.055 Uiso 1 1 calc R
C7 C -0.15842(10) 0.69782(10) 0.54780(7) 0.0451(4) Uani 1 1 d .
H7A H -0.1805 0.6777 0.5871 0.054 Uiso 1 1 calc R
C8A C -0.05447(9) 0.77874(9) 0.49048(6) 0.0349(3) Uani 1 1 d .
C8 C -0.08961(9) 0.74804(10) 0.54816(7) 0.0414(4) Uani 1 1 d .
H8A H -0.0648 0.7627 0.5878 0.050 Uiso 1 1 calc R
C9 C 0.06062(9) 0.85258(9) 0.55072(7) 0.0374(4) Uani 1 1 d .
C10 C 0.06563(11) 0.93609(11) 0.57326(7) 0.0527(4) Uani 1 1 d .
H10A H 0.0429 0.9816 0.5488 0.063 Uiso 1 1 calc R
C11 C 0.10352(11) 0.95358(12) 0.63122(8) 0.0633(5) Uani 1 1 d .
H11A H 0.1064 1.0109 0.6462 0.076 Uiso 1 1 calc R
C12 C 0.13698(11) 0.88851(13) 0.66708(8) 0.0589(5) Uani 1 1 d .
H12A H 0.1630 0.9008 0.7067 0.071 Uiso 1 1 calc R
C13 C 0.13256(10) 0.80561(12) 0.64533(7) 0.0520(4) Uani 1 1 d .
H13A H 0.1556 0.7604 0.6700 0.062 Uiso 1 1 calc R
C14 C 0.09471(9) 0.78781(10) 0.58775(7) 0.0430(4) Uani 1 1 d .
H14A H 0.0919 0.7302 0.5732 0.052 Uiso 1 1 calc R
C15 C 0.11719(9) 0.91753(9) 0.42750(7) 0.0387(4) Uani 1 1 d .
C16 C 0.17365(10) 0.96608(10) 0.42004(7) 0.0426(4) Uani 1 1 d .
C17 C 0.24192(9) 1.02377(9) 0.41211(7) 0.0414(4) Uani 1 1 d .
C18 C 0.25322(10) 1.09241(10) 0.45383(8) 0.0491(4) Uani 1 1 d .
H18A H 0.2156 1.1013 0.4880 0.059 Uiso 1 1 calc R
C19 C 0.31905(11) 1.14776(11) 0.44580(9) 0.0591(5) Uani 1 1 d .
H19A H 0.3263 1.1945 0.4743 0.071 Uiso 1 1 calc R
C20 C 0.37381(11) 1.13520(11) 0.39683(10) 0.0638(5) Uani 1 1 d .
H20A H 0.4191 1.1731 0.3917 0.077 Uiso 1 1 calc R
C21 C 0.36339(11) 1.06788(12) 0.35512(9) 0.0624(5) Uani 1 1 d .
H21A H 0.4015 1.0594 0.3213 0.075 Uiso 1 1 calc R
C22 C 0.29759(10) 1.01250(11) 0.36237(8) 0.0519(4) Uani 1 1 d .
H22A H 0.2904 0.9665 0.3332 0.062 Uiso 1 1 calc R
C23 C 0.03726(9) 0.87135(9) 0.31281(7) 0.0392(4) Uani 1 1 d .
C24 C 0.05733(9) 0.89718(9) 0.26129(7) 0.0419(4) Uani 1 1 d .
C25 C 0.07541(9) 0.92604(9) 0.19749(7) 0.0407(4) Uani 1 1 d .
C26 C 0.14913(10) 0.96626(11) 0.18242(8) 0.0540(4) Uani 1 1 d .
H26A H 0.1894 0.9753 0.2147 0.065 Uiso 1 1 calc R
C27 C 0.16400(12) 0.99311(12) 0.12051(9) 0.0629(5) Uani 1 1 d .
H27A H 0.2148 1.0199 0.1103 0.076 Uiso 1 1 calc R
C28 C 0.10598(12) 0.98141(11) 0.07375(8) 0.0590(5) Uani 1 1 d .
H28A H 0.1164 1.0008 0.0315 0.071 Uiso 1 1 calc R
C29 C 0.03299(12) 0.94175(11) 0.08796(8) 0.0580(5) Uani 1 1 d .
H29A H -0.0071 0.9336 0.0555 0.070 Uiso 1 1 calc R
C30 C 0.01755(10) 0.91359(11) 0.14945(7) 0.0510(4) Uani 1 1 d .
H30A H -0.0329 0.8856 0.1589 0.061 Uiso 1 1 calc R
C31 C -0.10280(9) 0.76196(9) 0.31125(6) 0.0391(4) Uani 1 1 d .
C32 C -0.07217(12) 0.69514(12) 0.27539(8) 0.0631(5) Uani 1 1 d .
H32A H -0.0233 0.6670 0.2888 0.076 Uiso 1 1 calc R
C33 C -0.11128(14) 0.66820(13) 0.22020(9) 0.0727(6) Uani 1 1 d .
H33A H -0.0891 0.6222 0.1960 0.087 Uiso 1 1 calc R
C34 C -0.18214(12) 0.70812(12) 0.20057(8) 0.0588(5) Uani 1 1 d .
H34A H -0.2100 0.6888 0.1633 0.071 Uiso 1 1 calc R
C35 C -0.21256(11) 0.77582(12) 0.23476(7) 0.0547(5) Uani 1 1 d .
H35A H -0.2608 0.8045 0.2205 0.066 Uiso 1 1 calc R
C36 C -0.17331(10) 0.80286(11) 0.29016(7) 0.0468(4) Uani 1 1 d .
H36A H -0.1950 0.8497 0.3137 0.056 Uiso 1 1 calc R

loop_
_atom_site_aniso_label
_atom_site_aniso_U_11
_atom_site_aniso_U_22
_atom_site_aniso_U_33
_atom_site_aniso_U_23
_atom_site_aniso_U_13
_atom_site_aniso_U_12
C1 0.0350(8) 0.0345(8) 0.0349(8) -0.0007(6) -0.0026(6) 0.0059(7)
C2 0.0318(8) 0.0343(8) 0.0379(8) 0.0020(6) -0.0022(6) 0.0023(6)
C3 0.0353(8) 0.0363(8) 0.0346(8) 0.0016(6) 0.0012(6) 0.0038(7)
C4A 0.0351(8) 0.0384(8) 0.0324(8) -0.0014(6) 0.0010(6) 0.0022(7)
C4 0.0359(8) 0.0371(8) 0.0326(8) -0.0007(6) 0.0003(6) 0.0032(7)
C5 0.0405(9) 0.0499(9) 0.0360(8) -0.0027(7) -0.0008(7) -0.0064(7)
C6 0.0431(9) 0.0527(10) 0.0421(9) -0.0004(7) 0.0058(7) -0.0101(8)
C7 0.0456(9) 0.0535(10) 0.0360(8) 0.0034(7) 0.0074(7) -0.0012(8)
C8A 0.0337(8) 0.0382(8) 0.0328(8) -0.0014(6) 0.0008(6) 0.0036(7)
C8 0.0410(9) 0.0526(9) 0.0306(8) -0.0007(7) 0.0016(7) 0.0028(7)
C9 0.0317(8) 0.0443(9) 0.0362(8) -0.0021(7) -0.0013(6) 0.0021(7)
C10 0.0562(11) 0.0474(10) 0.0546(10) -0.0079(8) -0.0160(8) 0.0096(8)
C11 0.0685(13) 0.0576(11) 0.0638(12) -0.0201(9) -0.0199(10) 0.0061(10)
C12 0.0514(11) 0.0830(14) 0.0424(10) -0.0100(10) -0.0138(8) 0.0015(10)
C13 0.0485(10) 0.0661(12) 0.0414(9) 0.0063(8) -0.0073(8) 0.0059(9)
C14 0.0417(9) 0.0470(9) 0.0403(9) 0.0016(7) -0.0032(7) 0.0031(7)
C15 0.0380(9) 0.0404(8) 0.0376(8) 0.0042(7) -0.0031(7) 0.0024(7)
C16 0.0419(9) 0.0429(9) 0.0430(9) 0.0078(7) -0.0086(7) -0.0001(8)
C17 0.0411(9) 0.0392(9) 0.0438(9) 0.0108(7) -0.0099(7) -0.0028(7)
C18 0.0469(9) 0.0527(10) 0.0478(10) 0.0017(8) -0.0091(8) -0.0014(8)
C19 0.0591(12) 0.0516(11) 0.0666(12) -0.0021(9) -0.0192(10) -0.0104(9)
C20 0.0502(11) 0.0517(11) 0.0895(15) 0.0147(11) -0.0071(11) -0.0137(9)
C21 0.0543(11) 0.0556(11) 0.0773(13) 0.0139(10) 0.0132(10) -0.0035(9)
C22 0.0536(11) 0.0445(10) 0.0576(11) 0.0051(8) 0.0018(8) -0.0047(8)
C23 0.0372(8) 0.0420(9) 0.0384(9) 0.0027(7) 0.0001(7) 0.0000(7)
C24 0.0415(9) 0.0424(9) 0.0418(9) 0.0019(7) 0.0015(7) 0.0002(7)
C25 0.0470(9) 0.0376(9) 0.0375(9) 0.0046(7) 0.0055(7) 0.0047(7)
C26 0.0485(10) 0.0616(11) 0.0520(10) 0.0154(9) 0.0012(8) -0.0028(8)
C27 0.0566(11) 0.0693(12) 0.0629(12) 0.0240(10) 0.0135(10) -0.0030(10)
C28 0.0781(14) 0.0563(11) 0.0428(10) 0.0116(8) 0.0128(9) 0.0082(10)
C29 0.0736(13) 0.0596(11) 0.0407(9) 0.0031(8) -0.0024(9) -0.0022(10)
C30 0.0539(10) 0.0542(10) 0.0450(10) 0.0025(8) 0.0036(8) -0.0060(8)
C31 0.0402(9) 0.0459(9) 0.0312(8) 0.0026(7) 0.0019(6) -0.0059(7)
C32 0.0694(12) 0.0743(13) 0.0457(10) -0.0147(9) -0.0108(9) 0.0189(10)
C33 0.0954(16) 0.0770(13) 0.0456(11) -0.0187(10) -0.0076(10) 0.0094(12)
C34 0.0731(13) 0.0712(13) 0.0320(9) -0.0001(9) -0.0061(9) -0.0237(11)
C35 0.0491(10) 0.0736(12) 0.0415(10) 0.0112(9) -0.0107(8) -0.0098(9)
C36 0.0467(9) 0.0531(10) 0.0407(9) 0.0011(8) -0.0038(7) -0.0019(8)

loop_
_atom_type_symbol
_atom_type_description
_atom_type_scat_dispersion_real
_atom_type_scat_dispersion_imag
_atom_type_scat_source
C C 0.0033 0.0016 'International Tables Vol C Tables 4.2.6.8 and 6.1.1.4'
H H 0.0000 0.0000 'International Tables Vol C Tables 4.2.6.8 and 6.1.1.4'

loop_
_exptl_crystal_face_index_h
_exptl_crystal_face_index_k
_exptl_crystal_face_index_l
_exptl_crystal_face_perp_dist
1.00 -1.00 -2.00 0.1600
-1.00 1.00 2.00 0.1600
1.00 -1.00 2.00 0.1400
-1.00 1.00 -1.00 0.1800
1.00 1.00 2.00 0.1400
-1.00 -1.00 -1.00 0.1800
-1.00 -1.00 2.00 0.1600
1.00 1.00 -1.00 0.1800
0.00 -1.00 0.00 0.2300
0.00 1.00 0.00 0.2300

loop_
_geom_angle_atom_site_label_1
_geom_angle_atom_site_label_2
_geom_angle_atom_site_label_3
_geom_angle
C2 C1 C8A 119.48(12)
C2 C1 C9 120.93(13)
C8A C1 C9 119.60(12)
C1 C2 C15 122.08(13)
C1 C2 C3 120.57(13)
C15 C2 C3 117.35(12)
C4 C3 C23 118.96(12)
C4 C3 C2 120.70(12)
C23 C3 C2 120.33(13)
C5 C4A C4 121.09(12)
C5 C4A C8A 118.77(12)
C4 C4A C8A 120.14(13)
C3 C4 C4A 119.48(12)
C3 C4 C31 120.81(12)
C4A C4 C31 119.71(13)
C6 C5 C4A 121.46(14)
C6 C5 H5A 119.3
C4A C5 H5A 119.3
C5 C6 C7 119.84(15)
C5 C6 H6A 120.1
C7 C6 H6A 120.1
C8 C7 C6 120.73(14)
C8 C7 H7A 119.6
C6 C7 H7A 119.6
C8 C8A C4A 117.91(13)
C8 C8A C1 122.47(13)
C4A C8A C1 119.60(12)
C7 C8 C8A 121.27(14)
C7 C8 H8A 119.4
C8A C8 H8A 119.4
C10 C9 C14 118.08(14)
C10 C9 C1 121.47(13)
C14 C9 C1 120.42(13)
C11 C10 C9 120.50(15)
C11 C10 H10A 119.7
C9 C10 H10A 119.7
C12 C11 C10 120.47(16)
C12 C11 H11A 119.8
C10 C11 H11A 119.8
C13 C12 C11 119.65(15)
C13 C12 H12A 120.2
C11 C12 H12A 120.2
C12 C13 C14 120.11(16)
C12 C13 H13A 119.9
C14 C13 H13A 119.9
C13 C14 C9 121.18(15)
C13 C14 H14A 119.4
C9 C14 H14A 119.4
C16 C15 C2 175.15(15)
C15 C16 C17 179.03(16)
C22 C17 C18 118.69(14)
C22 C17 C16 120.61(14)
C18 C17 C16 120.70(15)
C19 C18 C17 120.34(16)
C19 C18 H18A 119.8
C17 C18 H18A 119.8
C20 C19 C18 120.18(17)
C20 C19 H19A 119.9
C18 C19 H19A 119.9
C19 C20 C21 120.19(17)
C19 C20 H20A 119.9
C21 C20 H20A 119.9
C20 C21 C22 120.19(17)
C20 C21 H21A 119.9
C22 C21 H21A 119.9
C21 C22 C17 120.40(16)
C21 C22 H22A 119.8
C17 C22 H22A 119.8
C24 C23 C3 175.39(16)
C23 C24 C25 175.57(16)
C26 C25 C30 118.87(14)
C26 C25 C24 121.88(14)
C30 C25 C24 119.25(14)
C27 C26 C25 120.03(16)
C27 C26 H26A 120.0
C25 C26 H26A 120.0
C28 C27 C26 120.51(17)
C28 C27 H27A 119.7
C26 C27 H27A 119.7
C29 C28 C27 120.05(16)
C29 C28 H28A 120.0
C27 C28 H28A 120.0
C28 C29 C30 120.17(17)
C28 C29 H29A 119.9
C30 C29 H29A 119.9
C29 C30 C25 120.36(16)
C29 C30 H30A 119.8
C25 C30 H30A 119.8
C32 C31 C36 118.35(14)
C32 C31 C4 120.58(14)
C36 C31 C4 121.04(13)
C31 C32 C33 121.23(18)
C31 C32 H32A 119.4
C33 C32 H32A 119.4
C34 C33 C32 119.82(18)
C34 C33 H33A 120.1
C32 C33 H33A 120.1
C35 C34 C33 119.84(16)
C35 C34 H34A 120.1
C33 C34 H34A 120.1
C34 C35 C36 120.32(17)
C34 C35 H35A 119.8
C36 C35 H35A 119.8
C31 C36 C35 120.41(16)
C31 C36 H36A 119.8
C35 C36 H36A 119.8

loop_
_geom_bond_atom_site_label_1
_geom_bond_atom_site_label_2
_geom_bond_distance
C1 C2 1.3868(19)
C1 C8A 1.434(2)
C1 C9 1.496(2)
C2 C15 1.434(2)
C2 C3 1.439(2)
C3 C4 1.385(2)
C3 C23 1.433(2)
C4A C5 1.417(2)
C4A C4 1.4260(19)
C4A C8A 1.4274(19)
C4 C31 1.4968(19)
C5 C6 1.362(2)
C5 H5A 0.9500
C6 C7 1.398(2)
C6 H6A 0.9500
C7 C8 1.366(2)
C7 H7A 0.9500
C8A C8 1.4182(19)
C8 H8A 0.9500
C9 C10 1.389(2)
C9 C14 1.389(2)
C10 C11 1.387(2)
C10 H10A 0.9500
C11 C12 1.375(2)
C11 H11A 0.9500
C12 C13 1.374(2)
C12 H12A 0.9500
C13 C14 1.381(2)
C13 H13A 0.9500
C14 H14A 0.9500
C15 C16 1.200(2)
C16 C17 1.439(2)
C17 C22 1.390(2)
C17 C18 1.394(2)
C18 C19 1.385(2)
C18 H18A 0.9500
C19 C20 1.371(3)
C19 H19A 0.9500
C20 C21 1.376(3)
C20 H20A 0.9500
C21 C22 1.383(2)
C21 H21A 0.9500
C22 H22A 0.9500
C23 C24 1.1960(19)
C24 C25 1.439(2)
C25 C26 1.389(2)
C25 C30 1.390(2)
C26 C27 1.383(2)
C26 H26A 0.9500
C27 C28 1.371(2)
C27 H27A 0.9500
C28 C29 1.371(3)
C28 H28A 0.9500
C29 C30 1.382(2)
C29 H29A 0.9500
C30 H30A 0.9500
C31 C32 1.378(2)
C31 C36 1.384(2)
C32 C33 1.383(2)
C32 H32A 0.9500
C33 C34 1.372(3)
C33 H33A 0.9500
C34 C35 1.369(2)
C34 H34A 0.9500
C35 C36 1.388(2)
C35 H35A 0.9500
C36 H36A 0.9500

loop_
_geom_torsion_atom_site_label_1
_geom_torsion_atom_site_label_2
_geom_torsion_atom_site_label_3
_geom_torsion_atom_site_label_4
_geom_torsion
C8A C1 C2 C15 178.24(13)
C9 C1 C2 C15 -2.4(2)
C8A C1 C2 C3 -1.4(2)
C9 C1 C2 C3 177.96(12)
C1 C2 C3 C4 0.3(2)
C15 C2 C3 C4 -179.32(13)
C1 C2 C3 C23 -179.86(13)
C15 C2 C3 C23 0.5(2)
C23 C3 C4 C4A -178.59(13)
C2 C3 C4 C4A 1.2(2)
C23 C3 C4 C31 1.8(2)
C2 C3 C4 C31 -178.37(13)
C5 C4A C4 C3 178.50(13)
C8A C4A C4 C3 -1.7(2)
C5 C4A C4 C31 -1.9(2)
C8A C4A C4 C31 177.89(12)
C4 C4A C5 C6 179.71(14)
C8A C4A C5 C6 -0.1(2)
C4A C5 C6 C7 1.0(2)
C5 C6 C7 C8 -0.7(2)
C5 C4A C8A C8 -1.1(2)
C4 C4A C8A C8 179.11(12)
C5 C4A C8A C1 -179.55(13)
C4 C4A C8A C1 0.7(2)
C2 C1 C8A C8 -177.49(13)
C9 C1 C8A C8 3.2(2)
C2 C1 C8A C4A 0.9(2)
C9 C1 C8A C4A -178.46(12)
C6 C7 C8 C8A -0.5(2)
C4A C8A C8 C7 1.4(2)
C1 C8A C8 C7 179.80(14)
C2 C1 C9 C10 64.5(2)
C8A C1 C9 C10 -116.15(17)
C2 C1 C9 C14 -117.44(16)
C8A C1 C9 C14 61.89(18)
C14 C9 C10 C11 -0.2(2)
C1 C9 C10 C11 177.92(15)
C9 C10 C11 C12 0.3(3)
C10 C11 C12 C13 -0.2(3)
C11 C12 C13 C14 0.0(3)
C12 C13 C14 C9 0.1(2)
C10 C9 C14 C13 0.0(2)
C1 C9 C14 C13 -178.12(14)
C22 C17 C18 C19 -0.4(2)
C16 C17 C18 C19 -179.89(14)
C17 C18 C19 C20 -0.3(2)
C18 C19 C20 C21 0.4(3)
C19 C20 C21 C22 0.0(3)
C20 C21 C22 C17 -0.6(3)
C18 C17 C22 C21 0.8(2)
C16 C17 C22 C21 -179.67(14)
C30 C25 C26 C27 0.0(2)
C24 C25 C26 C27 -179.91(15)
C25 C26 C27 C28 0.9(3)
C26 C27 C28 C29 -0.9(3)
C27 C28 C29 C30 0.1(3)
C28 C29 C30 C25 0.7(3)
C26 C25 C30 C29 -0.7(2)
C24 C25 C30 C29 179.13(15)
C3 C4 C31 C32 81.72(19)
C4A C4 C31 C32 -97.89(18)
C3 C4 C31 C36 -100.37(18)
C4A C4 C31 C36 80.02(19)
C36 C31 C32 C33 -1.1(3)
C4 C31 C32 C33 176.87(17)
C31 C32 C33 C34 -0.3(3)
C32 C33 C34 C35 1.7(3)
C33 C34 C35 C36 -1.7(3)
C32 C31 C36 C35 1.1(2)
C4 C31 C36 C35 -176.88(14)
C34 C35 C36 C31 0.3(2)

loop_
_cod_related_entry_id
_cod_related_entry_database
_cod_related_entry_code
1 ChemSpider 21157457
